data_7204081
loop_
_publ_author_name
'Kiviniemi, Sari'
'Nissinen, Maija'
'Alaviuhkola, Terhi'
'Rissanen, Kari'
'Pursiainen, Jouni'

_publ_section_title
;
 The complexation of tetraphenylborate with organic N-heteroaromatic
 cations
;
_journal_issue 12
_journal_name_full 'Journal of the Chemical Society, Perkin Transactions 2'
_journal_page_first 2364
_journal_paper_doi 10.1039/b100775k
_journal_year 2001
_chemical_formula_sum 'C30 H28 B N'
_chemical_formula_weight 413.34
_space_group_IT_number 12
_symmetry_cell_setting monoclinic
_symmetry_space_group_name_Hall '-C 2y'
_symmetry_space_group_name_H-M 'C 1 2/m 1'
_atom_sites_solution_hydrogens geom
_atom_sites_solution_primary direct
_atom_sites_solution_secondary difmap
_audit_creation_method SHELXL-97
_cell_angle_alpha 90.00
_cell_angle_beta 92.572(2)
_cell_angle_gamma 90.00
_cell_formula_units_Z 4
_cell_length_a 16.1480(5)
_cell_length_b 10.2577(3)
_cell_length_c 13.9283(4)
_cell_measurement_temperature 173.0(2)
_cell_volume 2304.78(12)
_computing_structure_refinement 'SHELXL-97 (Sheldrick, 1997)'
_computing_structure_solution 'SHELXS-97 (Sheldrick, 1997)'
_diffrn_ambient_temperature 173.0(2)
_diffrn_measured_fraction_theta_full 0.989
_diffrn_measured_fraction_theta_max 0.989
_diffrn_measurement_device_type 'nonius kappaccd'
_diffrn_radiation_monochromator graphite
_diffrn_radiation_source 'fine-focus sealed tube'
_diffrn_radiation_type MoK\a
_diffrn_radiation_wavelength 0.71073
_diffrn_reflns_av_R_equivalents 0.0317
_diffrn_reflns_av_sigmaI/netI 0.0417
_diffrn_reflns_limit_h_max 18
_diffrn_reflns_limit_h_min -19
_diffrn_reflns_limit_k_max 12
_diffrn_reflns_limit_k_min -11
_diffrn_reflns_limit_l_max 14
_diffrn_reflns_limit_l_min -16
_diffrn_reflns_number 5895
_diffrn_reflns_theta_full 25.03
_diffrn_reflns_theta_max 25.03
_diffrn_reflns_theta_min 2.98
_exptl_absorpt_coefficient_mu 0.067
_exptl_absorpt_correction_T_max 0.9866
_exptl_absorpt_correction_T_min 0.9735
_exptl_absorpt_correction_type none
_exptl_crystal_colour colorless
_exptl_crystal_density_diffrn 1.191
_exptl_crystal_density_method 'not measured'
_exptl_crystal_description block
_exptl_crystal_F_000 880
_exptl_crystal_size_max 0.40
_exptl_crystal_size_mid 0.20
_exptl_crystal_size_min 0.20
_refine_diff_density_max 0.207
_refine_diff_density_min -0.193
_refine_diff_density_rms 0.033
_refine_ls_extinction_coef 0.018(2)
_refine_ls_extinction_expression Fc^*^=kFc[1+0.001xFc^2^\l^3^/sin(2\q)]^-1/4^
_refine_ls_extinction_method SHELXL
_refine_ls_goodness_of_fit_ref 1.062
_refine_ls_hydrogen_treatment mixed
_refine_ls_matrix_type full
_refine_ls_number_parameters 169
_refine_ls_number_reflns 2149
_refine_ls_number_restraints 0
_refine_ls_restrained_S_all 1.062
_refine_ls_R_factor_all 0.0504
_refine_ls_R_factor_gt 0.0429
_refine_ls_shift/su_max 0.000
_refine_ls_shift/su_mean 0.000
_refine_ls_structure_factor_coef Fsqd
_refine_ls_weighting_details 'calc w=1/[\s^2^(Fo^2^)+(0.0436P)^2^+1.2834P] where P=(Fo^2^+2Fc^2^)/3'
_refine_ls_weighting_scheme calc
_refine_ls_wR_factor_gt 0.1052
_refine_ls_wR_factor_ref 0.1110
_reflns_number_gt 1876
_reflns_number_total 2149
_reflns_threshold_expression >2sigma(I)
_cod_data_source_file b100775k.txt
_cod_data_source_block Comp3
_cod_original_sg_symbol_H-M C2/m
_cod_database_code 7204081

loop_
_symmetry_equiv_pos_as_xyz
'x, y, z'
'-x, y, -z'
'x+1/2, y+1/2, z'
'-x+1/2, y+1/2, -z'
'-x, -y, -z'
'x, -y, z'
'-x+1/2, -y+1/2, -z'
'x+1/2, -y+1/2, z'

loop_
_atom_site_label
_atom_site_type_symbol
_atom_site_fract_x
_atom_site_fract_y
_atom_site_fract_z
_atom_site_U_iso_or_equiv
_atom_site_adp_type
_atom_site_occupancy
_atom_site_symmetry_multiplicity
_atom_site_calc_flag
_atom_site_refinement_flags
_atom_site_disorder_assembly
_atom_site_disorder_group
C1 C 0.11720(8) 0.12483(13) 0.74433(9) 0.0282(3) Uani 1 1 d . . .
C2 C 0.08772(8) 0.17617(16) 0.82957(11) 0.0410(4) Uani 1 1 d . . .
H2 H 0.1113 0.1457 0.8891 0.049 Uiso 1 1 calc R . .
C3 C 0.02569(10) 0.26928(18) 0.83083(14) 0.0551(5) Uani 1 1 d . . .
H3 H 0.0077 0.3010 0.8905 0.066 Uiso 1 1 calc R . .
C4 C -0.01019(10) 0.31626(17) 0.74600(15) 0.0574(5) Uani 1 1 d . . .
H4 H -0.0532 0.3794 0.7466 0.069 Uiso 1 1 calc R . .
C5 C 0.01767(9) 0.26947(16) 0.65974(13) 0.0497(5) Uani 1 1 d . . .
H5 H -0.0056 0.3018 0.6006 0.060 Uiso 1 1 calc R . .
C6 C 0.07958(8) 0.17531(14) 0.65986(10) 0.0358(4) Uani 1 1 d . . .
H6 H 0.0971 0.1438 0.5999 0.043 Uiso 1 1 calc R . .
C7 C 0.24774(11) 0.0000 0.83620(12) 0.0271(4) Uani 1 2 d S . .
C8 C 0.28133(8) 0.11533(14) 0.87456(9) 0.0340(4) Uani 1 1 d . . .
H8 H 0.2606 0.1963 0.8507 0.041 Uiso 1 1 calc R . .
C9 C 0.34416(9) 0.11599(16) 0.94654(10) 0.0393(4) Uani 1 1 d . . .
H9 H 0.3653 0.1965 0.9709 0.047 Uiso 1 1 calc R . .
C10 C 0.37581(12) 0.0000 0.98251(14) 0.0395(5) Uani 1 2 d S . .
H10 H 0.4188 0.0000 1.0314 0.047 Uiso 1 2 calc SR . .
C13 C 0.23971(10) 0.0000 0.65084(12) 0.0246(4) Uani 1 2 d S . .
C14 C 0.27023(8) 0.11538(13) 0.61178(9) 0.0290(3) Uani 1 1 d . . .
H14 H 0.2517 0.1964 0.6359 0.035 Uiso 1 1 calc R . .
C15 C 0.32659(8) 0.11588(14) 0.53906(9) 0.0334(4) Uani 1 1 d . . .
H15 H 0.3454 0.1964 0.5143 0.040 Uiso 1 1 calc R . .
C16 C 0.35539(11) 0.0000 0.50259(13) 0.0335(5) Uani 1 2 d S . .
H16 H 0.3943 0.0000 0.4534 0.040 Uiso 1 2 calc SR . .
C26 C -0.09654(12) 0.0000 0.77148(14) 0.0405(5) Uani 1 2 d S . .
H26 H -0.0398 0.0000 0.7560 0.049 Uiso 1 2 calc SR . .
C27 C -0.11748(13) 0.0000 0.86590(15) 0.0464(6) Uani 1 2 d S . .
H27 H -0.0752 0.0000 0.9156 0.056 Uiso 1 2 calc SR . .
C28 C -0.19886(14) 0.0000 0.88856(16) 0.0472(6) Uani 1 2 d S . .
H28 H -0.2139 0.0000 0.9537 0.057 Uiso 1 2 calc SR . .
C29 C -0.25885(14) 0.0000 0.81493(17) 0.0566(7) Uani 1 2 d S . .
H29 H -0.3159 0.0000 0.8289 0.068 Uiso 1 2 calc SR . .
C30 C -0.23590(13) 0.0000 0.72193(16) 0.0472(6) Uani 1 2 d S . .
H30 H -0.2772 0.0000 0.6712 0.057 Uiso 1 2 calc SR . .
C31 C -0.13243(16) 0.0000 0.60027(15) 0.0453(6) Uani 1 2 d S . .
H31A H -0.1771(19) 0.0000 0.559(2) 0.068 Uiso 1 2 d S . .
H31B H -0.0967(12) -0.0680(19) 0.5900(14) 0.068 Uiso 1 1 d . . .
B1 B 0.18066(13) 0.0000 0.74409(14) 0.0255(5) Uani 1 2 d S . .
N25 N -0.15554(10) 0.0000 0.70139(11) 0.0315(4) Uani 1 2 d S . .

loop_
_atom_site_aniso_label
_atom_site_aniso_U_11
_atom_site_aniso_U_22
_atom_site_aniso_U_33
_atom_site_aniso_U_23
_atom_site_aniso_U_13
_atom_site_aniso_U_12
C1 0.0229(6) 0.0302(7) 0.0315(7) -0.0020(5) 0.0011(5) -0.0033(5)
C2 0.0301(7) 0.0524(10) 0.0403(8) -0.0148(7) -0.0005(6) 0.0037(7)
C3 0.0351(9) 0.0595(11) 0.0707(11) -0.0302(9) 0.0027(8) 0.0073(8)
C4 0.0330(8) 0.0384(9) 0.1009(15) -0.0085(9) 0.0029(9) 0.0095(7)
C5 0.0321(8) 0.0448(9) 0.0718(11) 0.0192(8) -0.0006(8) 0.0051(7)
C6 0.0276(7) 0.0399(8) 0.0401(8) 0.0081(6) 0.0024(6) 0.0023(6)
C7 0.0228(9) 0.0384(11) 0.0203(9) 0.000 0.0040(7) 0.000
C8 0.0313(7) 0.0410(8) 0.0294(7) 0.0015(6) -0.0016(6) -0.0052(6)
C9 0.0328(8) 0.0534(10) 0.0314(7) -0.0030(7) -0.0022(6) -0.0108(7)
C10 0.0236(10) 0.0694(15) 0.0253(10) 0.000 -0.0021(8) 0.000
C13 0.0215(9) 0.0304(10) 0.0213(9) 0.000 -0.0049(7) 0.000
C14 0.0270(7) 0.0295(7) 0.0304(7) -0.0011(5) -0.0001(5) -0.0017(5)
C15 0.0285(7) 0.0406(8) 0.0311(7) 0.0057(6) 0.0009(6) -0.0061(6)
C16 0.0219(9) 0.0525(13) 0.0261(9) 0.000 0.0018(7) 0.000
C26 0.0270(10) 0.0603(14) 0.0340(11) 0.000 0.0000(8) 0.000
C27 0.0370(12) 0.0706(16) 0.0311(11) 0.000 -0.0034(9) 0.000
C28 0.0428(13) 0.0662(15) 0.0330(11) 0.000 0.0066(9) 0.000
C29 0.0317(12) 0.095(2) 0.0436(13) 0.000 0.0070(10) 0.000
C30 0.0303(11) 0.0729(16) 0.0379(12) 0.000 -0.0032(9) 0.000
C31 0.0408(13) 0.0676(17) 0.0278(11) 0.000 0.0030(9) 0.000
B1 0.0252(10) 0.0297(11) 0.0213(10) 0.000 -0.0007(8) 0.000
N25 0.0307(9) 0.0354(9) 0.0283(8) 0.000 0.0000(7) 0.000

loop_
_atom_type_symbol
_atom_type_description
_atom_type_scat_dispersion_real
_atom_type_scat_dispersion_imag
_atom_type_scat_source
C C 0.0033 0.0016 'International Tables Vol C Tables 4.2.6.8 and 6.1.1.4'
H H 0.0000 0.0000 'International Tables Vol C Tables 4.2.6.8 and 6.1.1.4'
B B 0.0013 0.0007 'International Tables Vol C Tables 4.2.6.8 and 6.1.1.4'
N N 0.0061 0.0033 'International Tables Vol C Tables 4.2.6.8 and 6.1.1.4'

loop_
_geom_angle_atom_site_label_1
_geom_angle_atom_site_label_2
_geom_angle_atom_site_label_3
_geom_angle
_geom_angle_site_symmetry_1
_geom_angle_site_symmetry_3
_geom_angle_publ_flag
C6 C1 C2 114.97(12) . . ?
C6 C1 B1 122.34(12) . . ?
C2 C1 B1 122.08(13) . . ?
C3 C2 C1 122.90(15) . . ?
C4 C3 C2 120.43(16) . . ?
C3 C4 C5 118.74(15) . . ?
C4 C5 C6 120.03(15) . . ?
C5 C6 C1 122.91(14) . . ?
C8 C7 C8 115.66(16) 6 . ?
C8 C7 B1 122.01(8) 6 . ?
C8 C7 B1 122.01(8) . . ?
C9 C8 C7 122.45(14) . . ?
C10 C9 C8 120.17(14) . . ?
C9 C10 C9 119.10(17) 6 . ?
C14 C13 C14 115.26(16) 6 . ?
C14 C13 B1 122.20(8) 6 . ?
C14 C13 B1 122.20(8) . . ?
C15 C14 C13 122.58(13) . . ?
C16 C15 C14 120.43(13) . . ?
C15 C16 C15 118.73(17) . 6 ?
N25 C26 C27 120.20(18) . . ?
C28 C27 C26 120.2(2) . . ?
C27 C28 C29 118.7(2) . . ?
C30 C29 C28 119.7(2) . . ?
N25 C30 C29 120.6(2) . . ?
C1 B1 C1 102.65(14) 6 . ?
C1 B1 C7 112.88(10) 6 . ?
C1 B1 C7 112.88(10) . . ?
C1 B1 C13 112.70(10) 6 . ?
C1 B1 C13 112.70(10) . . ?
C7 B1 C13 103.39(14) . . ?
C26 N25 C30 120.68(17) . . ?
C26 N25 C31 119.78(17) . . ?
C30 N25 C31 119.54(18) . . ?

loop_
_geom_bond_atom_site_label_1
_geom_bond_atom_site_label_2
_geom_bond_distance
_geom_bond_site_symmetry_2
_geom_bond_publ_flag
C1 C6 1.3991(18) . ?
C1 C2 1.4015(19) . ?
C1 B1 1.6402(18) . ?
C2 C3 1.385(2) . ?
C3 C4 1.379(3) . ?
C4 C5 1.387(3) . ?
C5 C6 1.390(2) . ?
C7 C8 1.3976(17) 6 ?
C7 C8 1.3976(17) . ?
C7 B1 1.641(3) . ?
C8 C9 1.3940(19) . ?
C9 C10 1.3801(18) . ?
C10 C9 1.3801(18) 6 ?
C13 C14 1.4013(16) 6 ?
C13 C14 1.4013(16) . ?
C13 B1 1.645(3) . ?
C14 C15 1.3917(19) . ?
C15 C16 1.3814(17) . ?
C16 C15 1.3814(17) 6 ?
C26 N25 1.333(2) . ?
C26 C27 1.373(3) . ?
C27 C28 1.365(3) . ?
C28 C29 1.379(3) . ?
C29 C30 1.363(3) . ?
C30 N25 1.341(3) . ?
C31 N25 1.473(3) . ?
B1 C1 1.6402(18) 6 ?

loop_
_geom_torsion_atom_site_label_1
_geom_torsion_atom_site_label_2
_geom_torsion_atom_site_label_3
_geom_torsion_atom_site_label_4
_geom_torsion
_geom_torsion_site_symmetry_1
_geom_torsion_site_symmetry_2
_geom_torsion_site_symmetry_3
_geom_torsion_site_symmetry_4
_geom_torsion_publ_flag
C6 C1 C2 C3 0.4(2) . . . . ?
B1 C1 C2 C3 -170.88(14) . . . . ?
C1 C2 C3 C4 -0.1(3) . . . . ?
C2 C3 C4 C5 -0.7(3) . . . . ?
C3 C4 C5 C6 1.1(3) . . . . ?
C4 C5 C6 C1 -0.9(2) . . . . ?
C2 C1 C6 C5 0.1(2) . . . . ?
B1 C1 C6 C5 171.34(13) . . . . ?
C8 C7 C8 C9 -0.1(2) 6 . . . ?
B1 C7 C8 C9 -173.62(14) . . . . ?
C7 C8 C9 C10 0.2(2) . . . . ?
C8 C9 C10 C9 -0.3(3) . . . 6 ?
C14 C13 C14 C15 0.3(2) 6 . . . ?
B1 C13 C14 C15 173.60(13) . . . . ?
C13 C14 C15 C16 -0.5(2) . . . . ?
C14 C15 C16 C15 0.6(3) . . . 6 ?
N25 C26 C27 C28 0.0 . . . . ?
C26 C27 C28 C29 0.0 . . . . ?
C27 C28 C29 C30 0.0 . . . . ?
C28 C29 C30 N25 0.0 . . . . ?
C6 C1 B1 C1 -84.83(16) . . . 6 ?
C2 C1 B1 C1 85.79(16) . . . 6 ?
C6 C1 B1 C7 153.35(13) . . . . ?
C2 C1 B1 C7 -36.03(18) . . . . ?
C6 C1 B1 C13 36.67(18) . . . . ?
C2 C1 B1 C13 -152.71(13) . . . . ?
C8 C7 B1 C1 35.5(2) 6 . . 6 ?
C8 C7 B1 C1 -151.38(13) . . . 6 ?
C8 C7 B1 C1 151.38(13) 6 . . . ?
C8 C7 B1 C1 -35.5(2) . . . . ?
C8 C7 B1 C13 -86.55(14) 6 . . . ?
C8 C7 B1 C13 86.55(14) . . . . ?
C14 C13 B1 C1 -35.8(2) 6 . . 6 ?
C14 C13 B1 C1 151.37(13) . . . 6 ?
C14 C13 B1 C1 -151.37(13) 6 . . . ?
C14 C13 B1 C1 35.8(2) . . . . ?
C14 C13 B1 C7 86.43(14) 6 . . . ?
C14 C13 B1 C7 -86.43(14) . . . . ?
C27 C26 N25 C30 0.0 . . . . ?
C27 C26 N25 C31 180.0 . . . . ?
C29 C30 N25 C26 0.0 . . . . ?
C29 C30 N25 C31 180.0 . . . . ?
